data_2227177
loop_
_publ_author_name
'Asiri, Abdullah M.'
'Khan, Salman A.'
'Tahir, M. Nawaz'

_publ_section_title
;
 (<i>E</i>)-1-(2,5-Dimethyl-3-thienyl)-3-(2-hydroxyphenyl)prop-2-en-1-one
;
_journal_coeditor_code BQ2228
_journal_issue 9
_journal_name_full 'Acta Crystallographica Section E'
_journal_page_first o2259
_journal_page_last o2260
_journal_paper_doi 10.1107/S1600536810031284
_journal_volume 66
_journal_year 2010
_chemical_formula_iupac 'C15 H14 O2 S'
_chemical_formula_moiety 'C15 H14 O2 S'
_chemical_formula_sum 'C15 H14 O2 S'
_chemical_formula_weight 258.32
_chemical_name_systematic
;
(<i>E</i>)-1-(2,5-Dimethyl-3-thienyl)-3-(2-hydroxyphenyl)prop-2-en-1-one
;
_space_group_IT_number 2
_symmetry_cell_setting triclinic
_symmetry_space_group_name_Hall '-P 1'
_symmetry_space_group_name_H-M 'P -1'
_atom_sites_solution_hydrogens geom
_atom_sites_solution_primary direct
_atom_sites_solution_secondary difmap
_audit_creation_method SHELXL-97
_cell_angle_alpha 98.527(2)
_cell_angle_beta 91.943(2)
_cell_angle_gamma 115.5510(10)
_cell_formula_units_Z 2
_cell_length_a 7.6095(3)
_cell_length_b 7.7900(3)
_cell_length_c 12.3109(7)
_cell_measurement_reflns_used 2182
_cell_measurement_temperature 296(2)
_cell_measurement_theta_max 25.25
_cell_measurement_theta_min 2.51
_cell_volume 647.19(5)
_computing_cell_refinement 'SAINT (Bruker, 2009)'
_computing_data_collection 'APEX2 (Bruker, 2009)'
_computing_data_reduction 'SAINT (Bruker, 2009)'
_computing_molecular_graphics 'ORTEP-3 for Windows (Farrugia, 1997) and PLATON (Spek, 2009)'
_computing_publication_material
;
WinGX (Farrugia, 1999) and PLATON (Spek, 2009)
;
_computing_structure_refinement 'SHELXL97 (Sheldrick, 2008)'
_computing_structure_solution 'SHELXS97 (Sheldrick, 2008)'
_diffrn_ambient_temperature 296(2)
_diffrn_detector_area_resol_mean 8.10
_diffrn_measured_fraction_theta_full 0.996
_diffrn_measured_fraction_theta_max 0.996
_diffrn_measurement_device_type 'Bruker Kappa APEXII CCD'
_diffrn_measurement_method \w
_diffrn_radiation_monochromator graphite
_diffrn_radiation_source 'fine-focus sealed tube'
_diffrn_radiation_type MoK\a
_diffrn_radiation_wavelength 0.71073
_diffrn_reflns_av_R_equivalents 0.0220
_diffrn_reflns_av_sigmaI/netI 0.0211
_diffrn_reflns_limit_h_max 11
_diffrn_reflns_limit_h_min -10
_diffrn_reflns_limit_k_max 10
_diffrn_reflns_limit_k_min -9
_diffrn_reflns_limit_l_max 16
_diffrn_reflns_limit_l_min -16
_diffrn_reflns_number 11156
_diffrn_reflns_theta_full 28.63
_diffrn_reflns_theta_max 28.63
_diffrn_reflns_theta_min 2.99
_diffrn_standards_number 0
_exptl_absorpt_coefficient_mu 0.240
_exptl_absorpt_correction_T_max 0.985
_exptl_absorpt_correction_T_min 0.968
_exptl_absorpt_correction_type multi-scan
_exptl_absorpt_process_details '(SADABS; Bruker, 2005)'
_exptl_crystal_colour yellow
_exptl_crystal_density_diffrn 1.326
_exptl_crystal_density_method 'not measured'
_exptl_crystal_description prism
_exptl_crystal_F_000 272
_exptl_crystal_size_max 0.30
_exptl_crystal_size_mid 0.24
_exptl_crystal_size_min 0.22
_refine_diff_density_max 0.301
_refine_diff_density_min -0.228
_refine_ls_goodness_of_fit_ref 1.052
_refine_ls_hydrogen_treatment constr
_refine_ls_matrix_type full
_refine_ls_number_parameters 166
_refine_ls_number_reflns 3174
_refine_ls_number_restraints 0
_refine_ls_restrained_S_all 1.052
_refine_ls_R_factor_all 0.0445
_refine_ls_R_factor_gt 0.0376
_refine_ls_shift/su_max 0.001
_refine_ls_shift/su_mean 0.000
_refine_ls_structure_factor_coef Fsqd
_refine_ls_weighting_details 'calc w=1/[\s^2^(Fo^2^)+(0.0593P)^2^+0.1362P] where P=(Fo^2^+2Fc^2^)/3'
_refine_ls_weighting_scheme calc
_refine_ls_wR_factor_gt 0.1055
_refine_ls_wR_factor_ref 0.1117
_reflns_number_gt 2720
_reflns_number_total 3174
_reflns_threshold_expression I>2\s(I)
_cod_data_source_file bq2228.cif
_cod_data_source_block I
_cod_database_code 2227177
_cod_database_fobs_code 2227177

loop_
_symmetry_equiv_pos_site_id
_symmetry_equiv_pos_as_xyz
1 x,y,z
2 -x,-y,-z

loop_
_atom_site_aniso_label
_atom_site_aniso_U_11
_atom_site_aniso_U_22
_atom_site_aniso_U_33
_atom_site_aniso_U_12
_atom_site_aniso_U_13
_atom_site_aniso_U_23
S1 0.0656(3) 0.0486(2) 0.0318(2) 0.0290(2) 0.0077(2) 0.00510(10)
O1 0.0804(7) 0.0384(5) 0.0371(5) 0.0376(5) 0.0187(5) 0.0171(4)
O2 0.0761(7) 0.0373(5) 0.0389(5) 0.0353(5) 0.0124(5) 0.0139(4)
C1 0.0395(6) 0.0311(5) 0.0311(6) 0.0176(5) 0.0049(5) 0.0075(4)
C2 0.0425(7) 0.0312(5) 0.0321(6) 0.0183(5) 0.0060(5) 0.0075(4)
C3 0.0581(8) 0.0336(6) 0.0423(7) 0.0244(6) 0.0073(6) 0.0047(5)
C4 0.0663(10) 0.0471(8) 0.0384(7) 0.0292(7) 0.0063(7) -0.0037(6)
C5 0.0690(10) 0.0560(8) 0.0285(6) 0.0291(7) 0.0091(6) 0.0061(6)
C6 0.0581(8) 0.0422(7) 0.0332(7) 0.0250(6) 0.0081(6) 0.0126(5)
C7 0.0435(7) 0.0298(5) 0.0353(6) 0.0201(5) 0.0061(5) 0.0101(4)
C8 0.0528(7) 0.0299(5) 0.0358(6) 0.0238(5) 0.0077(5) 0.0094(5)
C9 0.0413(6) 0.0285(5) 0.0343(6) 0.0185(5) 0.0044(5) 0.0075(4)
C10 0.0399(6) 0.0301(5) 0.0335(6) 0.0174(5) 0.0046(5) 0.0065(4)
C11 0.0595(8) 0.0399(6) 0.0379(7) 0.0280(6) 0.0075(6) 0.0124(5)
C12 0.0636(9) 0.0472(7) 0.0384(7) 0.0276(7) 0.0067(6) 0.0145(6)
C13 0.1111(16) 0.0748(12) 0.0457(9) 0.0510(11) 0.0156(10) 0.0288(8)
C14 0.0428(7) 0.0336(6) 0.0329(6) 0.0186(5) 0.0030(5) 0.0044(5)
C15 0.0726(10) 0.0449(7) 0.0412(7) 0.0395(7) 0.0063(7) 0.0046(6)

loop_
_atom_site_type_symbol
_atom_site_label
_atom_site_fract_x
_atom_site_fract_y
_atom_site_fract_z
_atom_site_U_iso_or_equiv
_atom_site_thermal_displace_type
_atom_site_calc_flag
_atom_site_refinement_flags
_atom_site_occupancy
S S1 0.67628(6) 1.06807(5) 0.38493(3) 0.04750(10) Uani . . 1.000
O O1 0.75707(17) 0.38399(14) -0.02745(8) 0.0464(3) Uani . . 1.000
O O2 0.73309(16) 1.04466(13) 0.01642(8) 0.0461(3) Uani . . 1.000
C C1 0.79715(18) 0.57560(16) -0.16540(10) 0.0329(3) Uani . . 1.000
C C2 0.78885(19) 0.40687(17) -0.13253(10) 0.0343(3) Uani . . 1.000
C C3 0.8126(2) 0.26851(19) -0.20796(12) 0.0434(4) Uani . . 1.000
C C4 0.8396(3) 0.2929(2) -0.31564(12) 0.0504(5) Uani . . 1.000
C C5 0.8450(3) 0.4557(2) -0.35080(12) 0.0507(5) Uani . . 1.000
C C6 0.8256(2) 0.5950(2) -0.27561(11) 0.0427(4) Uani . . 1.000
C C7 0.77922(19) 0.73111(17) -0.09244(10) 0.0343(3) Uani . . 1.000
C C8 0.7412(2) 0.74553(17) 0.01224(11) 0.0370(3) Uani . . 1.000
C C9 0.72983(18) 0.92090(16) 0.06888(10) 0.0334(3) Uani . . 1.000
C C10 0.71496(18) 0.94215(17) 0.18852(10) 0.0337(3) Uani . . 1.000
C C11 0.7304(2) 0.81420(19) 0.25716(11) 0.0429(4) Uani . . 1.000
C C12 0.7131(2) 0.8629(2) 0.36472(12) 0.0478(4) Uani . . 1.000
C C13 0.7182(3) 0.7610(3) 0.45856(15) 0.0714(7) Uani . . 1.000
C C14 0.68407(19) 1.08881(17) 0.24864(10) 0.0360(4) Uani . . 1.000
C C15 0.6562(3) 1.2516(2) 0.21248(12) 0.0484(5) Uani . . 1.000
H H1 0.75495 0.28106 -0.01816 0.0696 Uiso . . 1.000
H H3 0.81024 0.15882 -0.18542 0.0520 Uiso . . 1.000
H H4 0.85434 0.19895 -0.36531 0.0605 Uiso . . 1.000
H H5 0.86144 0.47102 -0.42384 0.0609 Uiso . . 1.000
H H6 0.83168 0.70550 -0.29889 0.0513 Uiso . . 1.000
H H7 0.79737 0.83780 -0.12429 0.0411 Uiso . . 1.000
H H8 0.72160 0.64484 0.04996 0.0445 Uiso . . 1.000
H H11 0.75059 0.70703 0.22980 0.0515 Uiso . . 1.000
H H13A 0.73513 0.64780 0.43117 0.1070 Uiso . . 1.000
H H13B 0.59731 0.72392 0.49126 0.1070 Uiso . . 1.000
H H13C 0.82534 0.84640 0.51317 0.1070 Uiso . . 1.000
H H15A 0.77811 1.34346 0.19316 0.0725 Uiso . . 1.000
H H15B 0.61341 1.31403 0.27168 0.0725 Uiso . . 1.000
H H15C 0.55936 1.20163 0.14942 0.0725 Uiso . . 1.000

loop_
_atom_type_symbol
_atom_type_description
_atom_type_scat_dispersion_real
_atom_type_scat_dispersion_imag
_atom_type_scat_source
C C 0.0033 0.0016 'International Tables Vol C Tables 4.2.6.8 and 6.1.1.4'
H H 0.0000 0.0000 'International Tables Vol C Tables 4.2.6.8 and 6.1.1.4'
O O 0.0106 0.0060 'International Tables Vol C Tables 4.2.6.8 and 6.1.1.4'
S S 0.1246 0.1234 'International Tables Vol C Tables 4.2.6.8 and 6.1.1.4'

loop_
_geom_angle_atom_site_label_1
_geom_angle_atom_site_label_2
_geom_angle_atom_site_label_3
_geom_angle_site_symmetry_1
_geom_angle_site_symmetry_2
_geom_angle_site_symmetry_3
_geom_angle
_geom_angle_publ_flag
C12 S1 C14 . . . 93.47(7) no
C2 O1 H1 . . . 109.00 no
C2 C1 C7 . . . 124.39(11) no
C6 C1 C7 . . . 118.02(11) no
C2 C1 C6 . . . 117.59(12) no
O1 C2 C3 . . . 121.65(12) no
C1 C2 C3 . . . 120.04(12) no
O1 C2 C1 . . . 118.31(12) no
C2 C3 C4 . . . 120.50(13) no
C3 C4 C5 . . . 120.73(15) no
C4 C5 C6 . . . 118.88(14) no
C1 C6 C5 . . . 122.23(13) no
C1 C7 C8 . . . 130.57(12) no
C7 C8 C9 . . . 120.25(11) no
O2 C9 C10 . . . 121.58(12) no
C8 C9 C10 . . . 118.20(11) no
O2 C9 C8 . . . 120.22(11) no
C9 C10 C14 . . . 123.69(11) no
C11 C10 C14 . . . 111.61(11) no
C9 C10 C11 . . . 124.70(12) no
C10 C11 C12 . . . 114.24(13) no
S1 C12 C13 . . . 121.37(12) no
C11 C12 C13 . . . 128.61(15) no
S1 C12 C11 . . . 110.00(11) no
S1 C14 C15 . . . 118.86(10) no
C10 C14 C15 . . . 130.46(12) no
S1 C14 C10 . . . 110.68(10) no
C2 C3 H3 . . . 120.00 no
C4 C3 H3 . . . 120.00 no
C3 C4 H4 . . . 120.00 no
C5 C4 H4 . . . 120.00 no
C4 C5 H5 . . . 121.00 no
C6 C5 H5 . . . 121.00 no
C1 C6 H6 . . . 119.00 no
C5 C6 H6 . . . 119.00 no
C1 C7 H7 . . . 115.00 no
C8 C7 H7 . . . 115.00 no
C7 C8 H8 . . . 120.00 no
C9 C8 H8 . . . 120.00 no
C10 C11 H11 . . . 123.00 no
C12 C11 H11 . . . 123.00 no
C12 C13 H13A . . . 109.00 no
C12 C13 H13B . . . 109.00 no
C12 C13 H13C . . . 109.00 no
H13A C13 H13B . . . 109.00 no
H13A C13 H13C . . . 110.00 no
H13B C13 H13C . . . 109.00 no
C14 C15 H15A . . . 109.00 no
C14 C15 H15B . . . 109.00 no
C14 C15 H15C . . . 109.00 no
H15A C15 H15B . . . 109.00 no
H15A C15 H15C . . . 109.00 no
H15B C15 H15C . . . 110.00 no

loop_
_geom_bond_atom_site_label_1
_geom_bond_atom_site_label_2
_geom_bond_site_symmetry_1
_geom_bond_site_symmetry_2
_geom_bond_distance
_geom_bond_publ_flag
S1 C12 . . 1.7228(16) no
S1 C14 . . 1.7099(13) no
O1 C2 . . 1.3476(16) no
O2 C9 . . 1.2298(15) no
O1 H1 . . 0.8200 no
C1 C6 . . 1.4011(18) no
C1 C7 . . 1.4564(18) no
C1 C2 . . 1.4083(17) no
C2 C3 . . 1.393(2) no
C3 C4 . . 1.377(2) no
C4 C5 . . 1.384(2) no
C5 C6 . . 1.381(2) no
C7 C8 . . 1.3295(18) no
C8 C9 . . 1.4777(18) no
C9 C10 . . 1.4713(17) no
C10 C11 . . 1.4372(19) no
C10 C14 . . 1.3788(19) no
C11 C12 . . 1.349(2) no
C12 C13 . . 1.504(2) no
C14 C15 . . 1.498(2) no
C3 H3 . . 0.9300 no
C4 H4 . . 0.9300 no
C5 H5 . . 0.9300 no
C6 H6 . . 0.9300 no
C7 H7 . . 0.9300 no
C8 H8 . . 0.9300 no
C11 H11 . . 0.9300 no
C13 H13A . . 0.9600 no
C13 H13B . . 0.9600 no
C13 H13C . . 0.9600 no
C15 H15A . . 0.9600 no
C15 H15B . . 0.9600 no
C15 H15C . . 0.9600 no

loop_
_geom_contact_atom_site_label_1
_geom_contact_atom_site_label_2
_geom_contact_distance
_geom_contact_site_symmetry_1
_geom_contact_site_symmetry_2
_geom_contact_publ_flag
S1 C4 3.686(2) . 2_665 no
S1 H4 3.1500 . 1_566 no
O1 O2 2.7067(14) . 1_545 no
O1 C8 2.8416(17) . . no
O1 C15 3.2790(18) . 1_545 no
O1 C9 3.3986(19) . 2_665 no
O2 O1 2.7067(14) . 1_565 no
O2 C3 3.4160(17) . 1_565 no
O2 C15 2.919(2) . . no
O2 C7 3.3745(19) . 2_775 no
O1 H15A 2.7900 . 1_545 no
O1 H15C 2.8800 . 1_545 no
O1 H8 2.2400 . . no
O2 H1 1.8900 . 1_565 no
O2 H3 2.7600 . 1_565 no
O2 H15A 2.8300 . . no
O2 H15C 2.6200 . . no
O2 H7 2.4000 . . no
O2 H15C 2.7700 . 2_675 no
C2 C10 3.583(2) . 2_665 no
C3 O2 3.4160(17) . 1_545 no
C3 C14 3.559(2) . 2_665 no
C4 S1 3.686(2) . 2_665 no
C6 C14 3.442(2) . 2_775 no
C7 C9 3.5138(19) . 2_775 no
C7 O2 3.3745(19) . 2_775 no
C8 O1 2.8416(17) . . no
C9 O1 3.3986(19) . 2_665 no
C9 C7 3.5138(19) . 2_775 no
C10 C2 3.583(2) . 2_665 no
C14 C3 3.559(2) . 2_665 no
C14 C6 3.442(2) . 2_775 no
C15 O2 2.919(2) . . no
C15 O1 3.2790(18) . 1_565 no
C1 H15A 3.0600 . 2_775 no
C2 H8 2.9000 . . no
C5 H15A 3.0500 . 2_775 no
C6 H15A 2.9600 . 2_775 no
C7 H15C 2.9200 . 2_675 no
C8 H11 2.7400 . . no
C9 H15C 3.0600 . . no
C9 H1 3.0800 . 1_565 no
C11 H8 2.6800 . . no
C15 H1 2.9800 . 1_565 no
H1 O2 1.8900 . 1_545 no
H1 C9 3.0800 . 1_545 no
H1 C15 2.9800 . 1_545 no
H1 H3 2.2700 . . no
H1 H15A 2.5600 . 1_545 no
H1 H15C 2.5800 . 1_545 no
H3 O2 2.7600 . 1_545 no
H3 H1 2.2700 . . no
H4 S1 3.1500 . 1_544 no
H6 H7 2.3200 . . no
H7 O2 2.4000 . . no
H7 H6 2.3200 . . no
H7 H15C 2.6000 . 2_675 no
H8 O1 2.2400 . . no
H8 C2 2.9000 . . no
H8 C11 2.6800 . . no
H8 H11 2.1800 . . no
H11 C8 2.7400 . . no
H11 H8 2.1800 . . no
H11 H13A 2.5900 . . no
H13A H11 2.5900 . . no
H15A O1 2.7900 . 1_565 no
H15A O2 2.8300 . . no
H15A H1 2.5600 . 1_565 no
H15A C1 3.0600 . 2_775 no
H15A C5 3.0500 . 2_775 no
H15A C6 2.9600 . 2_775 no
H15C O1 2.8800 . 1_565 no
H15C O2 2.6200 . . no
H15C C9 3.0600 . . no
H15C H1 2.5800 . 1_565 no
H15C O2 2.7700 . 2_675 no
H15C C7 2.9200 . 2_675 no
H15C H7 2.6000 . 2_675 no

loop_
_geom_hbond_atom_site_label_D
_geom_hbond_atom_site_label_H
_geom_hbond_atom_site_label_A
_geom_hbond_site_symmetry_A
_geom_hbond_distance_DH
_geom_hbond_distance_HA
_geom_hbond_distance_DA
_geom_hbond_angle_DHA
_geom_hbond_publ_flag
O1 H1 O2 1_545 0.82 1.8900 2.7067(14) 174 yes
C8 H8 O1 . 0.93 2.2400 2.8416(17) 122 yes
C15 H15A Cg2 2_775 0.96 2.79 3.652(2) 150 yes

loop_
_geom_torsion_atom_site_label_1
_geom_torsion_atom_site_label_2
_geom_torsion_atom_site_label_3
_geom_torsion_atom_site_label_4
_geom_torsion_site_symmetry_1
_geom_torsion_site_symmetry_2
_geom_torsion_site_symmetry_3
_geom_torsion_site_symmetry_4
_geom_torsion
_geom_torsion_publ_flag
C14 S1 C12 C11 . . . . 0.02(16) no
C14 S1 C12 C13 . . . . -178.73(15) no
C12 S1 C14 C10 . . . . -0.21(12) no
C12 S1 C14 C15 . . . . 179.18(14) no
C6 C1 C2 O1 . . . . -178.51(14) no
C6 C1 C2 C3 . . . . 1.3(2) no
C7 C1 C2 O1 . . . . 1.8(2) no
C7 C1 C2 C3 . . . . -178.36(14) no
C2 C1 C6 C5 . . . . 0.1(2) no
C7 C1 C6 C5 . . . . 179.74(16) no
C2 C1 C7 C8 . . . . -4.6(3) no
C6 C1 C7 C8 . . . . 175.77(16) no
O1 C2 C3 C4 . . . . 178.23(16) no
C1 C2 C3 C4 . . . . -1.6(2) no
C2 C3 C4 C5 . . . . 0.4(3) no
C3 C4 C5 C6 . . . . 0.9(3) no
C4 C5 C6 C1 . . . . -1.2(3) no
C1 C7 C8 C9 . . . . -179.80(15) no
C7 C8 C9 O2 . . . . 8.3(2) no
C7 C8 C9 C10 . . . . -171.60(14) no
O2 C9 C10 C11 . . . . -173.33(14) no
O2 C9 C10 C14 . . . . 6.7(2) no
C8 C9 C10 C11 . . . . 6.6(2) no
C8 C9 C10 C14 . . . . -173.36(14) no
C9 C10 C11 C12 . . . . 179.67(14) no
C14 C10 C11 C12 . . . . -0.37(19) no
C9 C10 C14 S1 . . . . -179.69(11) no
C9 C10 C14 C15 . . . . 1.0(3) no
C11 C10 C14 S1 . . . . 0.36(16) no
C11 C10 C14 C15 . . . . -178.95(16) no
C10 C11 C12 S1 . . . . 0.21(18) no
C10 C11 C12 C13 . . . . 178.83(17) no

loop_
_cod_related_entry_id
_cod_related_entry_database
_cod_related_entry_code
1 ChemSpider 24745737
